data_7702045
loop_
_publ_author_name
'Kan, Chao'
'Ge, Jilei'
'Ma, Haiyan'

_publ_section_title
;
 Aluminum methyl, alkoxide and \a-alkoxy ester complexes supported by
 6,6'-dimethylbiphenyl-bridged salen ligands: synthesis, characterization
 and catalysis for rac-lactide polymerization.
;
_journal_issue 15
_journal_name_full 'Dalton transactions (Cambridge, England : 2003)'
_journal_page_first 6682
_journal_page_last 6695
_journal_paper_doi 10.1039/c5dt04633e
_journal_volume 45
_journal_year 2016
_chemical_formula_sum 'C41 H49 Al N2 O3'
_chemical_formula_weight 644.80
_chemical_properties_physical 'Air-sensitive, Moisture-sensitive'
_space_group_crystal_system monoclinic
_space_group_IT_number 15
_space_group_name_Hall '-C 2yc'
_space_group_name_H-M_alt 'C 1 2/c 1'
_atom_sites_solution_hydrogens geom
_audit_creation_method SHELXL-2013
_audit_update_record
;
2014-07-17 deposited with the CCDC.
2016-03-01 downloaded from the CCDC.
;
_cell_angle_alpha 90
_cell_angle_beta 104.425(2)
_cell_angle_gamma 90
_cell_formula_units_Z 8
_cell_length_a 29.753(3)
_cell_length_b 12.0799(10)
_cell_length_c 21.3364(19)
_cell_measurement_reflns_used 2559
_cell_measurement_temperature 140(2)
_cell_measurement_theta_max 21.56
_cell_measurement_theta_min 2.16
_cell_volume 7426.8(12)
_computing_cell_refinement 'Bruker SAINT'
_computing_data_collection 'Bruker APEX2'
_computing_data_reduction 'Bruker SAINT'
_computing_molecular_graphics 'Bruker SHELXTL'
_computing_publication_material 'Bruker SHELXTL'
_computing_structure_refinement 'SHELXL-2013 (Sheldrick, 2013)'
_computing_structure_solution 'SHELXS-97 (Sheldrick, 2008)'
_diffrn_ambient_temperature 140(2)
_diffrn_measured_fraction_theta_full 1.000
_diffrn_measured_fraction_theta_max 0.997
_diffrn_measurement_device_type 'Bruker APEX-II CCD'
_diffrn_measurement_method '\f and \w scans'
_diffrn_radiation_type MoK\a
_diffrn_radiation_wavelength 0.71073
_diffrn_reflns_av_R_equivalents 0.0952
_diffrn_reflns_av_unetI/netI 0.1151
_diffrn_reflns_Laue_measured_fraction_full 1.000
_diffrn_reflns_Laue_measured_fraction_max 0.997
_diffrn_reflns_limit_h_max 42
_diffrn_reflns_limit_h_min -42
_diffrn_reflns_limit_k_max 17
_diffrn_reflns_limit_k_min -12
_diffrn_reflns_limit_l_max 30
_diffrn_reflns_limit_l_min -30
_diffrn_reflns_number 37343
_diffrn_reflns_point_group_measured_fraction_full 1.000
_diffrn_reflns_point_group_measured_fraction_max 0.997
_diffrn_reflns_theta_full 25.242
_diffrn_reflns_theta_max 30.629
_diffrn_reflns_theta_min 1.828
_exptl_absorpt_coefficient_mu 0.093
_exptl_absorpt_correction_T_max 0.7461
_exptl_absorpt_correction_T_min 0.6837
_exptl_absorpt_correction_type multi-scan
_exptl_absorpt_process_details sadabs
_exptl_crystal_colour yellow
_exptl_crystal_density_diffrn 1.153
_exptl_crystal_F_000 2768
_exptl_crystal_size_max 0.200
_exptl_crystal_size_mid 0.080
_exptl_crystal_size_min 0.060
_refine_diff_density_max 0.308
_refine_diff_density_min -0.322
_refine_diff_density_rms 0.053
_refine_ls_extinction_method none
_refine_ls_goodness_of_fit_ref 0.955
_refine_ls_hydrogen_treatment constr
_refine_ls_matrix_type full
_refine_ls_number_parameters 436
_refine_ls_number_reflns 11416
_refine_ls_number_restraints 0
_refine_ls_restrained_S_all 0.955
_refine_ls_R_factor_all 0.1505
_refine_ls_R_factor_gt 0.0572
_refine_ls_shift/su_max 0.004
_refine_ls_shift/su_mean 0.000
_refine_ls_structure_factor_coef Fsqd
_refine_ls_weighting_details 'w=1/[\s^2^(Fo^2^)+(0.0550P)^2^] where P=(Fo^2^+2Fc^2^)/3'
_refine_ls_weighting_scheme calc
_refine_ls_wR_factor_gt 0.1106
_refine_ls_wR_factor_ref 0.1437
_reflns_Friedel_coverage 0.000
_reflns_number_gt 5515
_reflns_number_total 11416
_reflns_threshold_expression 'I > 2\s(I)'
_cod_data_source_file c5dt04633e2.cif
_cod_data_source_block mo_dm14165_0m
_cod_original_cell_volume 7426.9(11)
_cod_original_sg_symbol_H-M 'C 2/c'
_cod_database_code 7702045
_shelx_space_group_comment
; 
The symmetry employed for this shelxl refinement is uniquely defined 
by the following loop, which should always be used as a source of 
symmetry information in preference to the above space-group names. 
They are only intended as comments. 
;
_shelx_estimated_absorpt_t_min 0.982
_shelx_estimated_absorpt_t_max 0.994
_shelxl_version_number 2013-4

loop_
_space_group_symop_operation_xyz
'x, y, z'
'-x, y, -z+1/2'
'x+1/2, y+1/2, z'
'-x+1/2, y+1/2, -z+1/2'
'-x, -y, -z'
'x, -y, z-1/2'
'-x+1/2, -y+1/2, -z'
'x+1/2, -y+1/2, z-1/2'

loop_
_atom_site_label
_atom_site_type_symbol
_atom_site_fract_x
_atom_site_fract_y
_atom_site_fract_z
_atom_site_U_iso_or_equiv
_atom_site_adp_type
_atom_site_occupancy
_atom_site_site_symmetry_order
_atom_site_calc_flag
_atom_site_refinement_flags_posn
_atom_site_refinement_flags_adp
Al1 Al 0.14207(2) 0.60181(4) 0.36041(3) 0.02441(15) Uani 1 1 d . .
N1 N 0.14881(5) 0.55134(12) 0.27498(8) 0.0233(4) Uani 1 1 d . .
N2 N 0.19548(6) 0.71085(12) 0.36028(8) 0.0258(4) Uani 1 1 d . .
O1 O 0.09298(5) 0.50729(10) 0.35105(6) 0.0258(3) Uani 1 1 d . .
O2 O 0.10627(5) 0.71675(10) 0.36539(7) 0.0284(3) Uani 1 1 d . .
O3 O 0.17952(5) 0.54651(11) 0.42758(7) 0.0367(4) Uani 1 1 d . .
C1 C 0.08845(6) 0.40617(15) 0.32793(9) 0.0227(4) Uani 1 1 d . .
C2 C 0.05494(7) 0.33180(15) 0.34242(9) 0.0235(4) Uani 1 1 d . .
C3 C 0.05356(7) 0.22612(15) 0.31757(10) 0.0267(4) Uani 1 1 d . .
H3 H 0.0323 0.1754 0.3286 0.032 Uiso 1 1 calc R U
C4 C 0.08102(7) 0.18731(15) 0.27733(10) 0.0267(4) Uani 1 1 d . .
C5 C 0.11042(7) 0.26102(15) 0.26037(10) 0.0257(4) Uani 1 1 d . .
H5 H 0.1286 0.2384 0.2318 0.031 Uiso 1 1 calc R U
C6 C 0.11455(7) 0.37071(14) 0.28440(9) 0.0235(4) Uani 1 1 d . .
C7 C 0.13843(6) 0.45015(15) 0.25543(10) 0.0245(4) Uani 1 1 d . .
H7 H 0.1477 0.4271 0.2180 0.029 Uiso 1 1 calc R U
C8 C 0.07595(8) 0.06973(15) 0.25293(11) 0.0350(5) Uani 1 1 d . .
H8A H 0.0905 0.0623 0.2166 0.053 Uiso 1 1 calc R U
H8B H 0.0429 0.0509 0.2384 0.053 Uiso 1 1 calc R U
H8C H 0.0912 0.0195 0.2879 0.053 Uiso 1 1 calc R U
C9 C 0.02149(7) 0.37064(16) 0.38200(10) 0.0276(5) Uani 1 1 d . .
C10 C -0.00821(7) 0.46579(17) 0.34622(11) 0.0364(5) Uani 1 1 d . .
H10A H 0.0120 0.5267 0.3401 0.055 Uiso 1 1 calc R U
H10B H -0.0293 0.4918 0.3718 0.055 Uiso 1 1 calc R U
H10C H -0.0263 0.4397 0.3040 0.055 Uiso 1 1 calc R U
C11 C 0.04765(7) 0.40822(16) 0.45013(10) 0.0321(5) Uani 1 1 d . .
H11A H 0.0662 0.3466 0.4728 0.048 Uiso 1 1 calc R U
H11B H 0.0253 0.4317 0.4743 0.048 Uiso 1 1 calc R U
H11C H 0.0681 0.4703 0.4467 0.048 Uiso 1 1 calc R U
C12 C -0.01170(8) 0.27749(17) 0.39061(11) 0.0383(5) Uani 1 1 d . .
H12A H -0.0293 0.2516 0.3480 0.057 Uiso 1 1 calc R U
H12B H -0.0332 0.3056 0.4150 0.057 Uiso 1 1 calc R U
H12C H 0.0063 0.2159 0.4143 0.057 Uiso 1 1 calc R U
C13 C 0.16104(7) 0.62362(14) 0.22817(10) 0.0242(4) Uani 1 1 d . .
C14 C 0.12576(7) 0.65440(16) 0.17522(10) 0.0311(5) Uani 1 1 d . .
H14 H 0.0953 0.6256 0.1700 0.037 Uiso 1 1 calc R U
C15 C 0.13510(8) 0.72684(17) 0.13030(11) 0.0364(5) Uani 1 1 d . .
H15 H 0.1112 0.7470 0.0935 0.044 Uiso 1 1 calc R U
C16 C 0.17907(8) 0.77014(16) 0.13868(11) 0.0337(5) Uani 1 1 d . .
H16 H 0.1851 0.8211 0.1078 0.040 Uiso 1 1 calc R U
C17 C 0.21482(7) 0.74049(16) 0.19158(10) 0.0285(5) Uani 1 1 d . .
C18 C 0.20610(7) 0.66462(15) 0.23695(9) 0.0236(4) Uani 1 1 d . .
C19 C 0.24338(7) 0.63250(15) 0.29439(10) 0.0258(4) Uani 1 1 d . .
C20 C 0.28380(7) 0.57660(16) 0.29012(11) 0.0309(5) Uani 1 1 d . .
C21 C 0.31909(8) 0.56130(17) 0.34628(12) 0.0376(5) Uani 1 1 d . .
H21 H 0.3467 0.5242 0.3436 0.045 Uiso 1 1 calc R U
C22 C 0.31480(8) 0.59869(18) 0.40551(12) 0.0391(5) Uani 1 1 d . .
H22 H 0.3397 0.5896 0.4429 0.047 Uiso 1 1 calc R U
C23 C 0.27433(7) 0.64933(17) 0.41062(11) 0.0349(5) Uani 1 1 d . .
H23 H 0.2708 0.6733 0.4515 0.042 Uiso 1 1 calc R U
C24 C 0.23898(7) 0.66476(15) 0.35538(10) 0.0270(4) Uani 1 1 d . .
C25 C 0.28969(8) 0.52933(18) 0.22731(11) 0.0388(5) Uani 1 1 d . .
H25A H 0.3113 0.5756 0.2109 0.058 Uiso 1 1 calc R U
H25B H 0.2596 0.5277 0.1956 0.058 Uiso 1 1 calc R U
H25C H 0.3020 0.4539 0.2346 0.058 Uiso 1 1 calc R U
C26 C 0.26158(7) 0.79462(18) 0.19941(12) 0.0390(6) Uani 1 1 d . .
H26A H 0.2808 0.7492 0.1782 0.058 Uiso 1 1 calc R U
H26B H 0.2769 0.8015 0.2456 0.058 Uiso 1 1 calc R U
H26C H 0.2575 0.8683 0.1796 0.058 Uiso 1 1 calc R U
C27 C 0.19578(7) 0.81245(15) 0.37942(9) 0.0283(5) Uani 1 1 d . .
H27 H 0.2241 0.8522 0.3850 0.034 Uiso 1 1 calc R U
C28 C 0.15737(7) 0.87032(15) 0.39287(10) 0.0276(5) Uani 1 1 d . .
C29 C 0.16491(8) 0.97990(16) 0.41487(10) 0.0335(5) Uani 1 1 d . .
H29 H 0.1943 1.0132 0.4177 0.040 Uiso 1 1 calc R U
C30 C 0.13117(8) 1.03968(16) 0.43228(10) 0.0346(5) Uani 1 1 d . .
C31 C 0.08875(8) 0.98735(16) 0.42790(10) 0.0341(5) Uani 1 1 d . .
H31 H 0.0653 1.0282 0.4408 0.041 Uiso 1 1 calc R U
C32 C 0.07824(8) 0.87975(15) 0.40604(10) 0.0303(5) Uani 1 1 d . .
C33 C 0.11398(7) 0.81963(15) 0.38734(9) 0.0265(4) Uani 1 1 d . .
C34 C 0.03142(8) 0.82625(17) 0.40314(11) 0.0382(6) Uani 1 1 d . .
C35 C 0.00706(8) 0.79737(18) 0.33331(12) 0.0456(6) Uani 1 1 d . .
H35A H 0.0019 0.8651 0.3072 0.068 Uiso 1 1 calc R U
H35B H -0.0229 0.7623 0.3320 0.068 Uiso 1 1 calc R U
H35C H 0.0264 0.7462 0.3159 0.068 Uiso 1 1 calc R U
C36 C 0.03821(10) 0.72174(19) 0.44542(13) 0.0543(7) Uani 1 1 d . .
H36A H 0.0568 0.6678 0.4285 0.081 Uiso 1 1 calc R U
H36B H 0.0079 0.6895 0.4449 0.081 Uiso 1 1 calc R U
H36C H 0.0543 0.7412 0.4899 0.081 Uiso 1 1 calc R U
C37 C -0.00076(10) 0.9040(2) 0.42909(16) 0.0641(8) Uani 1 1 d . .
H37A H 0.0142 0.9245 0.4739 0.096 Uiso 1 1 calc R U
H37B H -0.0301 0.8661 0.4276 0.096 Uiso 1 1 calc R U
H37C H -0.0068 0.9708 0.4023 0.096 Uiso 1 1 calc R U
C38 C 0.13965(9) 1.15735(17) 0.45655(12) 0.0495(7) Uani 1 1 d . .
H38A H 0.1707 1.1630 0.4858 0.074 Uiso 1 1 calc R U
H38B H 0.1164 1.1779 0.4799 0.074 Uiso 1 1 calc R U
H38C H 0.1374 1.2074 0.4198 0.074 Uiso 1 1 calc R U
C39 C 0.17712(8) 0.46478(16) 0.47295(11) 0.0351(5) Uani 1 1 d . .
H39 H 0.1488 0.4185 0.4559 0.042 Uiso 1 1 calc R U
C40 C 0.21979(9) 0.39227(19) 0.48241(14) 0.0567(8) Uani 1 1 d . .
H40A H 0.2187 0.3510 0.4425 0.085 Uiso 1 1 calc R U
H40B H 0.2206 0.3401 0.5179 0.085 Uiso 1 1 calc R U
H40C H 0.2477 0.4387 0.4930 0.085 Uiso 1 1 calc R U
C41 C 0.17369(11) 0.5190(2) 0.53565(12) 0.0602(8) Uani 1 1 d . .
H41A H 0.2011 0.5653 0.5523 0.090 Uiso 1 1 calc R U
H41B H 0.1720 0.4616 0.5675 0.090 Uiso 1 1 calc R U
H41C H 0.1457 0.5649 0.5277 0.090 Uiso 1 1 calc R U

loop_
_atom_site_aniso_label
_atom_site_aniso_U_11
_atom_site_aniso_U_22
_atom_site_aniso_U_33
_atom_site_aniso_U_23
_atom_site_aniso_U_13
_atom_site_aniso_U_12
Al1 0.0266(3) 0.0199(3) 0.0278(3) -0.0011(3) 0.0088(3) -0.0004(2)
N1 0.0227(9) 0.0208(8) 0.0274(9) -0.0003(7) 0.0085(7) -0.0023(6)
N2 0.0279(9) 0.0234(9) 0.0262(9) -0.0023(7) 0.0070(7) -0.0007(7)
O1 0.0276(8) 0.0214(7) 0.0306(8) -0.0036(6) 0.0113(6) -0.0006(5)
O2 0.0340(8) 0.0184(7) 0.0359(8) -0.0047(6) 0.0147(7) -0.0001(6)
O3 0.0330(9) 0.0353(8) 0.0385(9) 0.0119(7) 0.0029(7) -0.0061(6)
C1 0.0206(10) 0.0216(9) 0.0254(10) 0.0000(8) 0.0047(8) 0.0001(8)
C2 0.0220(10) 0.0250(10) 0.0223(10) 0.0012(8) 0.0037(8) -0.0007(8)
C3 0.0247(11) 0.0254(10) 0.0292(11) 0.0020(9) 0.0051(9) -0.0059(8)
C4 0.0280(11) 0.0222(10) 0.0280(11) -0.0001(8) 0.0037(9) -0.0015(8)
C5 0.0235(11) 0.0233(10) 0.0308(11) -0.0022(8) 0.0076(9) 0.0024(8)
C6 0.0210(10) 0.0219(10) 0.0270(11) -0.0032(8) 0.0047(8) -0.0012(7)
C7 0.0206(10) 0.0257(10) 0.0276(11) -0.0017(8) 0.0071(8) 0.0014(8)
C8 0.0416(14) 0.0249(11) 0.0393(13) -0.0047(9) 0.0115(11) -0.0056(9)
C9 0.0260(11) 0.0297(11) 0.0301(11) 0.0004(9) 0.0130(9) -0.0023(8)
C10 0.0270(12) 0.0432(13) 0.0414(14) 0.0062(11) 0.0129(10) 0.0070(10)
C11 0.0350(12) 0.0331(11) 0.0301(12) -0.0005(9) 0.0119(10) 0.0007(9)
C12 0.0341(13) 0.0453(13) 0.0407(14) -0.0042(11) 0.0189(11) -0.0108(10)
C13 0.0264(11) 0.0205(10) 0.0279(11) -0.0020(8) 0.0111(9) -0.0009(8)
C14 0.0282(12) 0.0307(11) 0.0335(12) -0.0010(9) 0.0058(10) -0.0041(9)
C15 0.0371(13) 0.0384(12) 0.0307(12) 0.0036(10) 0.0028(10) -0.0010(10)
C16 0.0417(14) 0.0300(11) 0.0310(12) 0.0035(9) 0.0120(10) -0.0039(10)
C17 0.0308(12) 0.0273(11) 0.0300(12) -0.0026(9) 0.0122(10) -0.0028(9)
C18 0.0250(11) 0.0212(9) 0.0260(11) -0.0029(8) 0.0092(8) -0.0012(8)
C19 0.0238(11) 0.0211(10) 0.0329(12) 0.0014(8) 0.0075(9) -0.0045(8)
C20 0.0273(12) 0.0255(11) 0.0409(13) 0.0010(9) 0.0104(10) -0.0038(8)
C21 0.0267(12) 0.0350(12) 0.0526(15) 0.0073(11) 0.0124(11) 0.0037(9)
C22 0.0274(12) 0.0447(13) 0.0422(14) 0.0102(11) 0.0035(10) 0.0027(10)
C23 0.0348(13) 0.0366(12) 0.0319(12) -0.0004(10) 0.0058(10) -0.0056(10)
C24 0.0238(11) 0.0230(10) 0.0346(12) -0.0002(9) 0.0078(9) -0.0042(8)
C25 0.0333(13) 0.0373(12) 0.0495(15) -0.0023(11) 0.0172(11) 0.0035(10)
C26 0.0352(13) 0.0370(12) 0.0471(15) 0.0070(11) 0.0145(11) -0.0079(10)
C27 0.0327(12) 0.0255(10) 0.0253(11) -0.0014(9) 0.0048(9) -0.0062(9)
C28 0.0374(13) 0.0210(10) 0.0238(11) -0.0020(8) 0.0062(9) 0.0006(8)
C29 0.0427(14) 0.0237(11) 0.0299(12) -0.0028(9) 0.0013(10) -0.0027(9)
C30 0.0480(15) 0.0240(10) 0.0263(11) -0.0033(9) -0.0011(10) 0.0040(10)
C31 0.0467(15) 0.0266(11) 0.0285(12) -0.0040(9) 0.0086(10) 0.0109(10)
C32 0.0411(13) 0.0251(10) 0.0266(11) 0.0029(9) 0.0119(10) 0.0052(9)
C33 0.0386(12) 0.0197(10) 0.0218(10) 0.0005(8) 0.0088(9) 0.0028(8)
C34 0.0443(14) 0.0299(11) 0.0481(15) -0.0046(10) 0.0262(12) 0.0036(10)
C35 0.0351(14) 0.0396(13) 0.0636(17) -0.0034(12) 0.0148(12) 0.0033(10)
C36 0.076(2) 0.0432(14) 0.0571(17) 0.0065(12) 0.0425(16) 0.0016(13)
C37 0.0602(19) 0.0486(15) 0.099(2) -0.0183(16) 0.0484(18) 0.0045(13)
C38 0.0612(17) 0.0298(12) 0.0465(15) -0.0145(11) -0.0076(13) 0.0089(11)
C39 0.0360(13) 0.0279(11) 0.0370(13) 0.0057(10) 0.0010(10) -0.0071(9)
C40 0.0439(16) 0.0421(14) 0.074(2) 0.0135(14) -0.0032(14) 0.0022(12)
C41 0.080(2) 0.0609(17) 0.0399(16) -0.0018(13) 0.0157(15) -0.0172(15)

loop_
_atom_type_symbol
_atom_type_description
_atom_type_scat_dispersion_real
_atom_type_scat_dispersion_imag
_atom_type_scat_source
C C 0.0033 0.0016 'International Tables Vol C Tables 4.2.6.8 and 6.1.1.4'
H H 0.0000 0.0000 'International Tables Vol C Tables 4.2.6.8 and 6.1.1.4'
N N 0.0061 0.0033 'International Tables Vol C Tables 4.2.6.8 and 6.1.1.4'
O O 0.0106 0.0060 'International Tables Vol C Tables 4.2.6.8 and 6.1.1.4'
Al Al 0.0645 0.0514 'International Tables Vol C Tables 4.2.6.8 and 6.1.1.4'

loop_
_geom_angle_atom_site_label_1
_geom_angle_atom_site_label_2
_geom_angle_atom_site_label_3
_geom_angle
O3 Al1 O2 122.04(8)
O3 Al1 O1 100.56(7)
O2 Al1 O1 91.16(6)
O3 Al1 N1 117.09(8)
O2 Al1 N1 119.86(7)
O1 Al1 N1 88.19(6)
O3 Al1 N2 84.81(7)
O2 Al1 N2 88.54(6)
O1 Al1 N2 173.80(7)
N1 Al1 N2 86.59(7)
C7 N1 C13 115.29(16)
C7 N1 Al1 120.88(13)
C13 N1 Al1 123.58(12)
C27 N2 C24 117.10(17)
C27 N2 Al1 123.36(14)
C24 N2 Al1 117.42(12)
C1 O1 Al1 128.92(12)
C33 O2 Al1 134.59(13)
C39 O3 Al1 135.97(13)
O1 C1 C6 120.41(16)
O1 C1 C2 121.00(17)
C6 C1 C2 118.46(16)
C3 C2 C1 116.97(18)
C3 C2 C9 122.32(17)
C1 C2 C9 120.68(16)
C2 C3 C4 125.28(18)
C2 C3 H3 117.4
C4 C3 H3 117.4
C5 C4 C3 117.06(17)
C5 C4 C8 122.77(19)
C3 C4 C8 120.14(18)
C4 C5 C6 121.38(19)
C4 C5 H5 119.3
C6 C5 H5 119.3
C5 C6 C1 120.54(17)
C5 C6 C7 118.79(18)
C1 C6 C7 119.67(16)
N1 C7 C6 126.67(18)
N1 C7 H7 116.7
C6 C7 H7 116.7
C4 C8 H8A 109.5
C4 C8 H8B 109.5
H8A C8 H8B 109.5
C4 C8 H8C 109.5
H8A C8 H8C 109.5
H8B C8 H8C 109.5
C2 C9 C10 109.18(16)
C2 C9 C11 111.51(16)
C10 C9 C11 110.06(16)
C2 C9 C12 111.52(16)
C10 C9 C12 107.49(17)
C11 C9 C12 106.98(17)
C9 C10 H10A 109.5
C9 C10 H10B 109.5
H10A C10 H10B 109.5
C9 C10 H10C 109.5
H10A C10 H10C 109.5
H10B C10 H10C 109.5
C9 C11 H11A 109.5
C9 C11 H11B 109.5
H11A C11 H11B 109.5
C9 C11 H11C 109.5
H11A C11 H11C 109.5
H11B C11 H11C 109.5
C9 C12 H12A 109.5
C9 C12 H12B 109.5
H12A C12 H12B 109.5
C9 C12 H12C 109.5
H12A C12 H12C 109.5
H12B C12 H12C 109.5
C14 C13 C18 121.33(18)
C14 C13 N1 117.17(17)
C18 C13 N1 121.45(17)
C15 C14 C13 119.6(2)
C15 C14 H14 120.2
C13 C14 H14 120.2
C14 C15 C16 120.1(2)
C14 C15 H15 120.0
C16 C15 H15 120.0
C15 C16 C17 121.1(2)
C15 C16 H16 119.5
C17 C16 H16 119.5
C16 C17 C18 119.51(19)
C16 C17 C26 118.42(19)
C18 C17 C26 122.04(19)
C13 C18 C17 118.36(18)
C13 C18 C19 120.82(17)
C17 C18 C19 120.76(17)
C24 C19 C20 118.45(19)
C24 C19 C18 118.19(18)
C20 C19 C18 123.27(19)
C21 C20 C19 118.8(2)
C21 C20 C25 118.97(19)
C19 C20 C25 122.16(19)
C22 C21 C20 121.5(2)
C22 C21 H21 119.2
C20 C21 H21 119.2
C21 C22 C23 120.0(2)
C21 C22 H22 120.0
C23 C22 H22 120.0
C22 C23 C24 119.1(2)
C22 C23 H23 120.5
C24 C23 H23 120.5
C23 C24 C19 121.93(19)
C23 C24 N2 119.88(19)
C19 C24 N2 118.14(18)
C20 C25 H25A 109.5
C20 C25 H25B 109.5
H25A C25 H25B 109.5
C20 C25 H25C 109.5
H25A C25 H25C 109.5
H25B C25 H25C 109.5
C17 C26 H26A 109.5
C17 C26 H26B 109.5
H26A C26 H26B 109.5
C17 C26 H26C 109.5
H26A C26 H26C 109.5
H26B C26 H26C 109.5
N2 C27 C28 125.81(19)
N2 C27 H27 117.1
C28 C27 H27 117.1
C29 C28 C33 120.35(19)
C29 C28 C27 117.35(19)
C33 C28 C27 122.24(17)
C30 C29 C28 121.6(2)
C30 C29 H29 119.2
C28 C29 H29 119.2
C29 C30 C31 117.27(19)
C29 C30 C38 121.4(2)
C31 C30 C38 121.4(2)
C32 C31 C30 124.8(2)
C32 C31 H31 117.6
C30 C31 H31 117.6
C31 C32 C33 116.7(2)
C31 C32 C34 122.52(19)
C33 C32 C34 120.75(17)
O2 C33 C28 120.74(18)
O2 C33 C32 120.04(18)
C28 C33 C32 119.21(17)
C32 C34 C35 110.12(18)
C32 C34 C36 109.88(19)
C35 C34 C36 110.28(19)
C32 C34 C37 111.79(18)
C35 C34 C37 107.7(2)
C36 C34 C37 107.0(2)
C34 C35 H35A 109.5
C34 C35 H35B 109.5
H35A C35 H35B 109.5
C34 C35 H35C 109.5
H35A C35 H35C 109.5
H35B C35 H35C 109.5
C34 C36 H36A 109.5
C34 C36 H36B 109.5
H36A C36 H36B 109.5
C34 C36 H36C 109.5
H36A C36 H36C 109.5
H36B C36 H36C 109.5
C34 C37 H37A 109.5
C34 C37 H37B 109.5
H37A C37 H37B 109.5
C34 C37 H37C 109.5
H37A C37 H37C 109.5
H37B C37 H37C 109.5
C30 C38 H38A 109.5
C30 C38 H38B 109.5
H38A C38 H38B 109.5
C30 C38 H38C 109.5
H38A C38 H38C 109.5
H38B C38 H38C 109.5
O3 C39 C40 108.4(2)
O3 C39 C41 109.44(17)
C40 C39 C41 111.8(2)
O3 C39 H39 109.1
C40 C39 H39 109.1
C41 C39 H39 109.1
C39 C40 H40A 109.5
C39 C40 H40B 109.5
H40A C40 H40B 109.5
C39 C40 H40C 109.5
H40A C40 H40C 109.5
H40B C40 H40C 109.5
C39 C41 H41A 109.5
C39 C41 H41B 109.5
H41A C41 H41B 109.5
C39 C41 H41C 109.5
H41A C41 H41C 109.5
H41B C41 H41C 109.5

loop_
_geom_bond_atom_site_label_1
_geom_bond_atom_site_label_2
_geom_bond_distance
Al1 O3 1.7164(15)
Al1 O2 1.7692(14)
Al1 O1 1.8253(14)
Al1 N1 1.9790(17)
Al1 N2 2.0646(17)
N1 C7 1.304(2)
N1 C13 1.440(2)
N2 C27 1.293(2)
N2 C24 1.436(2)
O1 C1 1.312(2)
O2 C33 1.328(2)
O3 C39 1.397(2)
C1 C6 1.417(3)
C1 C2 1.432(3)
C2 C3 1.379(3)
C2 C9 1.531(3)
C3 C4 1.405(3)
C3 H3 0.9500
C4 C5 1.359(3)
C4 C8 1.507(3)
C5 C6 1.415(2)
C5 H5 0.9500
C6 C7 1.424(3)
C7 H7 0.9500
C8 H8A 0.9800
C8 H8B 0.9800
C8 H8C 0.9800
C9 C10 1.533(3)
C9 C11 1.537(3)
C9 C12 1.538(3)
C10 H10A 0.9800
C10 H10B 0.9800
C10 H10C 0.9800
C11 H11A 0.9800
C11 H11B 0.9800
C11 H11C 0.9800
C12 H12A 0.9800
C12 H12B 0.9800
C12 H12C 0.9800
C13 C14 1.388(3)
C13 C18 1.397(3)
C14 C15 1.376(3)
C14 H14 0.9500
C15 C16 1.379(3)
C15 H15 0.9500
C16 C17 1.391(3)
C16 H16 0.9500
C17 C18 1.403(3)
C17 C26 1.509(3)
C18 C19 1.485(3)
C19 C24 1.395(3)
C19 C20 1.402(3)
C20 C21 1.395(3)
C20 C25 1.507(3)
C21 C22 1.378(3)
C21 H21 0.9500
C22 C23 1.379(3)
C22 H22 0.9500
C23 C24 1.383(3)
C23 H23 0.9500
C25 H25A 0.9800
C25 H25B 0.9800
C25 H25C 0.9800
C26 H26A 0.9800
C26 H26B 0.9800
C26 H26C 0.9800
C27 C28 1.429(3)
C27 H27 0.9500
C28 C29 1.404(3)
C28 C33 1.407(3)
C29 C30 1.361(3)
C29 H29 0.9500
C30 C31 1.394(3)
C30 C38 1.512(3)
C31 C32 1.390(3)
C31 H31 0.9500
C32 C33 1.424(3)
C32 C34 1.523(3)
C34 C35 1.526(3)
C34 C36 1.536(3)
C34 C37 1.539(3)
C35 H35A 0.9800
C35 H35B 0.9800
C35 H35C 0.9800
C36 H36A 0.9800
C36 H36B 0.9800
C36 H36C 0.9800
C37 H37A 0.9800
C37 H37B 0.9800
C37 H37C 0.9800
C38 H38A 0.9800
C38 H38B 0.9800
C38 H38C 0.9800
C39 C40 1.514(3)
C39 C41 1.516(3)
C39 H39 1.0000
C40 H40A 0.9800
C40 H40B 0.9800
C40 H40C 0.9800
C41 H41A 0.9800
C41 H41B 0.9800
C41 H41C 0.9800

loop_
_geom_hbond_atom_site_label_D
_geom_hbond_atom_site_label_H
_geom_hbond_atom_site_label_A
_geom_hbond_distance_DH
_geom_hbond_distance_HA
_geom_hbond_distance_DA
_geom_hbond_angle_DHA
C39 H39 O1 1.00 2.66 3.170(3) 111.9

loop_
_geom_torsion_atom_site_label_1
_geom_torsion_atom_site_label_2
_geom_torsion_atom_site_label_3
_geom_torsion_atom_site_label_4
_geom_torsion
O3 Al1 O1 C1 -76.46(17)
O2 Al1 O1 C1 160.61(16)
N1 Al1 O1 C1 40.77(16)
O3 Al1 O2 C33 57.8(2)
O1 Al1 O2 C33 161.00(18)
N1 Al1 O2 C33 -110.42(18)
N2 Al1 O2 C33 -25.19(18)
O2 Al1 O3 C39 89.6(2)
O1 Al1 O3 C39 -8.5(2)
N1 Al1 O3 C39 -101.9(2)
N2 Al1 O3 C39 174.6(2)
Al1 O1 C1 C6 -24.3(3)
Al1 O1 C1 C2 159.96(14)
O1 C1 C2 C3 -178.15(17)
C6 C1 C2 C3 6.1(3)
O1 C1 C2 C9 3.7(3)
C6 C1 C2 C9 -172.08(17)
C1 C2 C3 C4 -2.6(3)
C9 C2 C3 C4 175.48(18)
C2 C3 C4 C5 -1.7(3)
C2 C3 C4 C8 -179.58(19)
C3 C4 C5 C6 2.5(3)
C8 C4 C5 C6 -179.67(19)
C4 C5 C6 C1 1.0(3)
C4 C5 C6 C7 -167.52(19)
O1 C1 C6 C5 178.74(17)
C2 C1 C6 C5 -5.5(3)
O1 C1 C6 C7 -12.8(3)
C2 C1 C6 C7 162.99(17)
C13 N1 C7 C6 -163.26(19)
Al1 N1 C7 C6 11.3(3)
C5 C6 C7 N1 -173.65(18)
C1 C6 C7 N1 17.7(3)
C3 C2 C9 C10 -117.5(2)
C1 C2 C9 C10 60.5(2)
C3 C2 C9 C11 120.6(2)
C1 C2 C9 C11 -61.3(2)
C3 C2 C9 C12 1.1(3)
C1 C2 C9 C12 179.15(18)
C7 N1 C13 C14 70.0(2)
Al1 N1 C13 C14 -104.46(18)
C7 N1 C13 C18 -112.5(2)
Al1 N1 C13 C18 73.0(2)
C18 C13 C14 C15 -0.1(3)
N1 C13 C14 C15 177.44(18)
C13 C14 C15 C16 -1.3(3)
C14 C15 C16 C17 1.1(3)
C15 C16 C17 C18 0.5(3)
C15 C16 C17 C26 -177.4(2)
C14 C13 C18 C17 1.6(3)
N1 C13 C18 C17 -175.80(16)
C14 C13 C18 C19 178.98(18)
N1 C13 C18 C19 1.6(3)
C16 C17 C18 C13 -1.8(3)
C26 C17 C18 C13 176.01(18)
C16 C17 C18 C19 -179.17(18)
C26 C17 C18 C19 -1.4(3)
C13 C18 C19 C24 -64.3(2)
C17 C18 C19 C24 113.0(2)
C13 C18 C19 C20 119.1(2)
C17 C18 C19 C20 -63.6(3)
C24 C19 C20 C21 -3.8(3)
C18 C19 C20 C21 172.76(18)
C24 C19 C20 C25 174.19(18)
C18 C19 C20 C25 -9.3(3)
C19 C20 C21 C22 0.7(3)
C25 C20 C21 C22 -177.3(2)
C20 C21 C22 C23 2.2(3)
C21 C22 C23 C24 -1.9(3)
C22 C23 C24 C19 -1.3(3)
C22 C23 C24 N2 176.01(18)
C20 C19 C24 C23 4.1(3)
C18 C19 C24 C23 -172.60(17)
C20 C19 C24 N2 -173.20(16)
C18 C19 C24 N2 10.1(3)
C27 N2 C24 C23 66.2(2)
Al1 N2 C24 C23 -97.90(18)
C27 N2 C24 C19 -116.5(2)
Al1 N2 C24 C19 79.47(19)
C24 N2 C27 C28 -174.18(19)
Al1 N2 C27 C28 -11.2(3)
N2 C27 C28 C29 178.37(19)
N2 C27 C28 C33 1.1(3)
C33 C28 C29 C30 0.9(3)
C27 C28 C29 C30 -176.39(19)
C28 C29 C30 C31 0.5(3)
C28 C29 C30 C38 179.4(2)
C29 C30 C31 C32 -1.2(3)
C38 C30 C31 C32 179.9(2)
C30 C31 C32 C33 0.4(3)
C30 C31 C32 C34 179.2(2)
Al1 O2 C33 C28 22.4(3)
Al1 O2 C33 C32 -157.18(15)
C29 C28 C33 O2 178.69(18)
C27 C28 C33 O2 -4.1(3)
C29 C28 C33 C32 -1.7(3)
C27 C28 C33 C32 175.46(18)
C31 C32 C33 O2 -179.36(18)
C34 C32 C33 O2 1.9(3)
C31 C32 C33 C28 1.1(3)
C34 C32 C33 C28 -177.71(19)
C31 C32 C34 C35 117.8(2)
C33 C32 C34 C35 -63.5(2)
C31 C32 C34 C36 -120.6(2)
C33 C32 C34 C36 58.1(3)
C31 C32 C34 C37 -1.9(3)
C33 C32 C34 C37 176.8(2)
Al1 O3 C39 C40 134.00(19)
Al1 O3 C39 C41 -103.9(2)
